data_2216790
loop_
_publ_author_name
'Bloor, Stephen J.'
'Crump, Douglas R.'
'Gainsford, Graeme J.'

_publ_section_title
;
 5-(4-Methoxy-5-methyl-6-oxo-6<i>H</i>-pyran-2-yl)-3-methylhexa-2,4-dienoic
 acid
;
_journal_coeditor_code SJ2418
_journal_issue 12
_journal_name_full 'Acta Crystallographica Section E'
_journal_page_first o4702
_journal_page_last o4702
_journal_paper_doi 10.1107/S160053680705698X
_journal_volume 63
_journal_year 2007
_chemical_formula_iupac 'C14 H16 O5'
_chemical_formula_moiety 'C14 H16 O5'
_chemical_formula_sum 'C14 H16 O5'
_chemical_formula_weight 264.27
_chemical_name_common Infectopyrone
_chemical_name_systematic
;
5-(4-methoxy-5-methyl-6-oxo-6H-pyran-2-yl)-3-methylhexa-2,4-dienoic acid
;
_space_group_IT_number 14
_symmetry_cell_setting monoclinic
_symmetry_space_group_name_Hall '-P 2ybc'
_symmetry_space_group_name_H-M 'P 1 21/c 1'
_atom_sites_solution_hydrogens geom
_atom_sites_solution_primary direct
_atom_sites_solution_secondary difmap
_audit_creation_method SHELXL-97
_cell_angle_alpha 90.00
_cell_angle_beta 106.237(3)
_cell_angle_gamma 90.00
_cell_formula_units_Z 4
_cell_length_a 13.0563(15)
_cell_length_b 6.9804(6)
_cell_length_c 14.6138(17)
_cell_measurement_reflns_used 1338
_cell_measurement_temperature 169(2)
_cell_measurement_theta_max 26.24
_cell_measurement_theta_min 2.90
_cell_volume 1278.8(2)
_computing_cell_refinement 'SAINT (Bruker, 2005)'
_computing_data_collection 'APEX2 (Bruker, 2005)'
_computing_data_reduction 'SAINT (Bruker, 2005)'
_computing_molecular_graphics
;
ORTEP in Wingx (Farrugia, 1997); Mercury (Bruno <i>et al.</i>,
2002)
;
_computing_publication_material
;
SHELXL97 (Sheldrick, 1997); PLATON (Spek, 2003)
;
_computing_structure_refinement 'SHELXL97 (Sheldrick, 1997)'
_computing_structure_solution 'SHELXS97 (Sheldrick, 1997)'
_diffrn_ambient_temperature 169(2)
_diffrn_detector_area_resol_mean 8.192
_diffrn_measured_fraction_theta_full 0.971
_diffrn_measured_fraction_theta_max 0.971
_diffrn_measurement_device_type
;
Bruker--Nonius APEX2 CCD area detector diffractometer
;
_diffrn_measurement_method '\f and \w scans'
_diffrn_radiation_monochromator graphite
_diffrn_radiation_source 'fine-focus sealed tube'
_diffrn_radiation_type MoK\a
_diffrn_radiation_wavelength 0.71073
_diffrn_reflns_av_R_equivalents 0.0619
_diffrn_reflns_av_sigmaI/netI 0.1062
_diffrn_reflns_limit_h_max 18
_diffrn_reflns_limit_h_min -18
_diffrn_reflns_limit_k_max 9
_diffrn_reflns_limit_k_min -4
_diffrn_reflns_limit_l_max 20
_diffrn_reflns_limit_l_min -20
_diffrn_reflns_number 9363
_diffrn_reflns_theta_full 30.33
_diffrn_reflns_theta_max 30.33
_diffrn_reflns_theta_min 2.90
_diffrn_standards_decay_% 0
_diffrn_standards_number 0
_exptl_absorpt_coefficient_mu 0.104
_exptl_absorpt_correction_T_max 1.0
_exptl_absorpt_correction_T_min 0.536
_exptl_absorpt_correction_type multi-scan
_exptl_absorpt_process_details '(SADABS; Bruker, 2005)'
_exptl_crystal_colour yellow
_exptl_crystal_density_diffrn 1.373
_exptl_crystal_density_method 'not measured'
_exptl_crystal_description needle
_exptl_crystal_F_000 560
_exptl_crystal_size_max 0.37
_exptl_crystal_size_mid 0.05
_exptl_crystal_size_min 0.03
_refine_diff_density_max 0.582
_refine_diff_density_min -0.292
_refine_ls_extinction_method none
_refine_ls_goodness_of_fit_ref 0.996
_refine_ls_hydrogen_treatment mixed
_refine_ls_matrix_type full
_refine_ls_number_parameters 179
_refine_ls_number_reflns 3718
_refine_ls_number_restraints 0
_refine_ls_restrained_S_all 0.996
_refine_ls_R_factor_all 0.1399
_refine_ls_R_factor_gt 0.0586
_refine_ls_shift/su_max <0.001
_refine_ls_shift/su_mean <0.001
_refine_ls_structure_factor_coef Fsqd
_refine_ls_weighting_details 'calc w=1/[\s^2^(Fo^2^)+(0.0696P)^2^] where P=(Fo^2^+2Fc^2^)/3'
_refine_ls_weighting_scheme calc
_refine_ls_wR_factor_gt 0.1251
_refine_ls_wR_factor_ref 0.1556
_reflns_number_gt 1972
_reflns_number_total 3718
_reflns_threshold_expression I>2\s(I)
_cod_data_source_file sj2418.cif
_cod_data_source_block I
_cod_depositor_comments
;
The following automatic conversions were performed:
'_symmetry_cell_setting' value 'Monoclinic' changed to 'monoclinic'
according to '/home/saulius/struct/CIF-dictionaries/cif_core.dic'
dictionary named 'cif_core.dic' version 2.4.1 from 2010-06-29.

Automatic conversion script
Id: cif_fix_enum 1527 2010-12-29 10:47:43Z saulius 

The following automatic conversions were performed:

'_symmetry_cell_setting' value 'Monoclinic' changed to 'monoclinic'
according to /home/saulius/struct/CIF-dictionaries/cif_core.dic
dictionary named 'cif_core.dic' version 2.4.1 from 2010-06-29.

Automatic conversion script
Id: cif_fix_values 1715 2011-07-08 13:25:40Z adriana 
;
_cod_original_sg_symbol_H-M 'P 21/c'
_cod_database_code 2216790
_cod_database_fobs_code 2216790

loop_
_symmetry_equiv_pos_as_xyz
'x, y, z'
'-x, y+1/2, -z+1/2'
'-x, -y, -z'
'x, -y-1/2, z-1/2'

loop_
_atom_site_type_symbol
_atom_site_label
_atom_site_fract_x
_atom_site_fract_y
_atom_site_fract_z
_atom_site_U_iso_or_equiv
_atom_site_adp_type
_atom_site_calc_flag
_atom_site_refinement_flags
_atom_site_occupancy
O O1 0.10144(11) 0.2841(2) 0.57868(10) 0.0175(3) Uani d . 1
O O2 0.19047(12) 0.3035(2) 0.73065(10) 0.0265(4) Uani d . 1
O O3 0.36898(11) 0.4085(2) 0.49980(10) 0.0225(4) Uani d . 1
O O4 -0.37707(13) 0.0672(3) 0.58161(11) 0.0301(4) Uani d . 1
H H4 -0.444(2) 0.020(3) 0.5780(17) 0.036 Uiso d . 1
O O5 -0.43291(12) 0.0605(2) 0.42206(11) 0.0290(4) Uani d . 1
C C2 0.19664(17) 0.3147(3) 0.64914(15) 0.0184(5) Uani d . 1
C C3 0.28925(16) 0.3544(3) 0.61887(15) 0.0169(5) Uani d . 1
C C4 0.27910(16) 0.3663(3) 0.52368(15) 0.0170(5) Uani d . 1
C C5 0.17898(16) 0.3357(3) 0.45395(15) 0.0167(4) Uani d . 1
H H5 0.1733 0.3449 0.3879 0.020 Uiso calc R 1
C C6 0.09272(16) 0.2934(3) 0.48395(14) 0.0153(4) Uani d . 1
C C7 0.39381(18) 0.3807(3) 0.69235(16) 0.0261(5) Uani d . 1
H H7A 0.4286 0.4969 0.6781 0.039 Uiso calc R 1
H H7B 0.4396 0.2697 0.6918 0.039 Uiso calc R 1
H H7C 0.3819 0.3927 0.7554 0.039 Uiso calc R 1
C C8 0.36396(18) 0.4367(4) 0.40137(15) 0.0258(5) Uani d . 1
H H8A 0.3177 0.5462 0.3762 0.039 Uiso calc R 1
H H8B 0.3350 0.3214 0.3650 0.039 Uiso calc R 1
H H8C 0.4358 0.4617 0.3956 0.039 Uiso calc R 1
C C9 -0.01593(16) 0.2532(3) 0.42302(15) 0.0174(5) Uani d . 1
C C10 -0.03073(19) 0.2571(4) 0.31750(17) 0.0340(6) Uani d . 1
H H10A -0.0487 0.3875 0.2935 0.051 Uiso calc R 1
H H10B -0.0886 0.1698 0.2859 0.051 Uiso calc R 1
H H10C 0.0355 0.2165 0.3041 0.051 Uiso calc R 1
C C11 -0.09169(16) 0.2175(3) 0.46801(16) 0.0174(5) Uani d . 1
H H11 -0.0658 0.2225 0.5355 0.021 Uiso calc R 1
C C12 -0.20516(17) 0.1728(3) 0.43339(16) 0.0182(5) Uani d . 1
C C13 -0.26249(18) 0.1644(3) 0.32974(16) 0.0246(5) Uani d . 1
H H13A -0.3389 0.1461 0.3216 0.037 Uiso calc R 1
H H13B -0.2349 0.0571 0.3004 0.037 Uiso calc R 1
H H13C -0.2513 0.2844 0.2991 0.037 Uiso calc R 1
C C14 -0.25189(17) 0.1393(3) 0.50414(17) 0.0221(5) Uani d . 1
H H14 -0.2065 0.1516 0.5672 0.027 Uiso calc R 1
C C15 -0.36170(17) 0.0872(3) 0.49665(16) 0.0229(5) Uani d . 1

loop_
_atom_site_aniso_label
_atom_site_aniso_U_11
_atom_site_aniso_U_22
_atom_site_aniso_U_33
_atom_site_aniso_U_12
_atom_site_aniso_U_13
_atom_site_aniso_U_23
O1 0.0175(7) 0.0202(8) 0.0162(8) -0.0004(6) 0.0069(6) 0.0015(6)
O2 0.0251(9) 0.0401(10) 0.0160(8) -0.0018(7) 0.0086(7) 0.0015(7)
O3 0.0176(8) 0.0335(9) 0.0184(8) -0.0043(7) 0.0084(6) 0.0003(7)
O4 0.0223(9) 0.0445(11) 0.0247(9) -0.0112(8) 0.0085(7) 0.0021(8)
O5 0.0200(8) 0.0395(10) 0.0271(9) -0.0082(8) 0.0058(7) 0.0009(8)
C2 0.0199(11) 0.0166(11) 0.0190(11) 0.0007(9) 0.0059(9) 0.0014(9)
C3 0.0175(11) 0.0178(10) 0.0163(11) -0.0010(8) 0.0059(9) 0.0001(9)
C4 0.0172(11) 0.0139(10) 0.0221(12) 0.0006(8) 0.0092(9) 0.0005(9)
C5 0.0209(11) 0.0159(10) 0.0140(10) 0.0009(9) 0.0063(9) 0.0009(9)
C6 0.0200(11) 0.0121(10) 0.0149(10) 0.0025(8) 0.0066(9) 0.0005(8)
C7 0.0226(12) 0.0370(14) 0.0191(11) -0.0022(10) 0.0063(9) -0.0007(10)
C8 0.0221(12) 0.0399(14) 0.0177(12) -0.0085(11) 0.0093(10) -0.0015(11)
C9 0.0178(11) 0.0140(10) 0.0206(11) 0.0010(8) 0.0057(9) -0.0015(8)
C10 0.0201(12) 0.0594(18) 0.0243(13) 0.0004(12) 0.0090(10) -0.0031(12)
C11 0.0181(11) 0.0143(10) 0.0201(11) -0.0010(8) 0.0056(9) 0.0015(9)
C12 0.0199(11) 0.0088(9) 0.0266(12) -0.0006(8) 0.0077(9) 0.0003(9)
C13 0.0181(11) 0.0275(12) 0.0281(13) -0.0056(10) 0.0062(10) -0.0004(11)
C14 0.0181(11) 0.0181(11) 0.0299(13) -0.0008(9) 0.0062(10) -0.0024(10)
C15 0.0221(12) 0.0198(11) 0.0265(13) -0.0020(9) 0.0066(10) 0.0000(10)

loop_
_atom_type_symbol
_atom_type_description
_atom_type_scat_dispersion_real
_atom_type_scat_dispersion_imag
_atom_type_scat_source
C C 0.0033 0.0016 'International Tables Vol C Tables 4.2.6.8 and 6.1.1.4'
H H 0.0000 0.0000 'International Tables Vol C Tables 4.2.6.8 and 6.1.1.4'
O O 0.0106 0.0060 'International Tables Vol C Tables 4.2.6.8 and 6.1.1.4'

loop_
_geom_angle_atom_site_label_1
_geom_angle_atom_site_label_2
_geom_angle_atom_site_label_3
_geom_angle
C6 O1 C2 123.37(17)
C4 O3 C8 119.39(16)
C15 O4 H4 112.1(15)
O2 C2 O1 115.10(19)
O2 C2 C3 127.5(2)
O1 C2 C3 117.38(18)
C4 C3 C2 118.67(19)
C4 C3 C7 122.34(19)
C2 C3 C7 118.99(19)
O3 C4 C3 115.77(18)
O3 C4 C5 122.46(18)
C3 C4 C5 121.77(19)
C6 C5 C4 118.70(19)
C6 C5 H5 120.7
C4 C5 H5 120.7
C5 C6 O1 120.09(18)
C5 C6 C9 126.43(19)
O1 C6 C9 113.48(18)
C3 C7 H7A 109.5
C3 C7 H7B 109.5
H7A C7 H7B 109.5
C3 C7 H7C 109.5
H7A C7 H7C 109.5
H7B C7 H7C 109.5
O3 C8 H8A 109.5
O3 C8 H8B 109.5
H8A C8 H8B 109.5
O3 C8 H8C 109.5
H8A C8 H8C 109.5
H8B C8 H8C 109.5
C11 C9 C6 116.81(19)
C11 C9 C10 126.9(2)
C6 C9 C10 116.28(18)
C9 C10 H10A 109.5
C9 C10 H10B 109.5
H10A C10 H10B 109.5
C9 C10 H10C 109.5
H10A C10 H10C 109.5
H10B C10 H10C 109.5
C9 C11 C12 132.8(2)
C9 C11 H11 113.6
C12 C11 H11 113.6
C14 C12 C11 113.6(2)
C14 C12 C13 124.1(2)
C11 C12 C13 122.2(2)
C12 C13 H13A 109.5
C12 C13 H13B 109.5
H13A C13 H13B 109.5
C12 C13 H13C 109.5
H13A C13 H13C 109.5
H13B C13 H13C 109.5
C12 C14 C15 129.0(2)
C12 C14 H14 115.5
C15 C14 H14 115.5
O5 C15 O4 122.7(2)
O5 C15 C14 126.1(2)
O4 C15 C14 111.22(19)

loop_
_geom_bond_atom_site_label_1
_geom_bond_atom_site_label_2
_geom_bond_distance
O1 C6 1.358(2)
O1 C2 1.391(2)
O2 C2 1.219(3)
O3 C4 1.347(2)
O3 C8 1.435(2)
O4 C15 1.319(3)
O4 H4 0.92(3)
O5 C15 1.233(3)
C2 C3 1.426(3)
C3 C4 1.363(3)
C3 C7 1.494(3)
C4 C5 1.431(3)
C5 C6 1.351(3)
C5 H5 0.9500
C6 C9 1.476(3)
C7 H7A 0.9800
C7 H7B 0.9800
C7 H7C 0.9800
C8 H8A 0.9800
C8 H8B 0.9800
C8 H8C 0.9800
C9 C11 1.355(3)
C9 C10 1.500(3)
C10 H10A 0.9800
C10 H10B 0.9800
C10 H10C 0.9800
C11 C12 1.459(3)
C11 H11 0.9500
C12 C14 1.360(3)
C12 C13 1.491(3)
C13 H13A 0.9800
C13 H13B 0.9800
C13 H13C 0.9800
C14 C15 1.453(3)
C14 H14 0.9500

loop_
_geom_hbond_atom_site_label_D
_geom_hbond_atom_site_label_H
_geom_hbond_atom_site_label_A
_geom_hbond_site_symmetry_A
_geom_hbond_distance_DH
_geom_hbond_distance_HA
_geom_hbond_distance_DA
_geom_hbond_angle_DHA
O4 H4 O5 3_456 0.92(3) 1.70(3) 2.623(2) 176.4(18)
C5 H5 O2 4_565 0.95 2.59 3.448(3) 151
C8 H8B O2 4_565 0.98 2.47 3.318(3) 144
C10 H10C O2 4_565 0.98 2.55 3.490(3) 162

loop_
_geom_torsion_atom_site_label_1
_geom_torsion_atom_site_label_2
_geom_torsion_atom_site_label_3
_geom_torsion_atom_site_label_4
_geom_torsion
C6 O1 C2 O2 179.07(17)
C6 O1 C2 C3 -1.1(3)
O2 C2 C3 C4 -178.1(2)
O1 C2 C3 C4 2.0(3)
O2 C2 C3 C7 2.1(3)
O1 C2 C3 C7 -177.71(18)
C8 O3 C4 C3 -175.79(18)
C8 O3 C4 C5 4.2(3)
C2 C3 C4 O3 178.53(18)
C7 C3 C4 O3 -1.7(3)
C2 C3 C4 C5 -1.5(3)
C7 C3 C4 C5 178.27(19)
O3 C4 C5 C6 179.81(18)
C3 C4 C5 C6 -0.2(3)
C4 C5 C6 O1 1.2(3)
C4 C5 C6 C9 -178.58(19)
C2 O1 C6 C5 -0.6(3)
C2 O1 C6 C9 179.23(16)
C5 C6 C9 C11 -178.7(2)
O1 C6 C9 C11 1.4(2)
C5 C6 C9 C10 1.0(3)
O1 C6 C9 C10 -178.80(18)
C6 C9 C11 C12 -179.9(2)
C10 C9 C11 C12 0.3(4)
C9 C11 C12 C14 177.6(2)
C9 C11 C12 C13 -2.1(3)
C11 C12 C14 C15 -178.6(2)
C13 C12 C14 C15 1.1(4)
C12 C14 C15 O5 1.4(4)
C12 C14 C15 O4 -179.8(2)

loop_
_cod_related_entry_id
_cod_related_entry_database
_cod_related_entry_code
1 ChemSpider 22912763
